data_4068930
loop_
_publ_author_name
'Jana, Anukul'
'Sarish, Sankaranarayana Pillai'
'Roesky, Herbert W.'
'Schulzke, Carola'
'D\"oring, Alexander'
'John, Michael'

_publ_section_title
;
 Facile Access of Well-Defined Stable Divalent Lead Compounds with Small
 Organic Substituents
;
_journal_issue 8
_journal_name_full Organometallics
_journal_page_first 2563
_journal_paper_doi 10.1021/om801167c
_journal_volume 28
_journal_year 2009
_chemical_formula_sum 'C30 H44 N2 Pb'
_chemical_formula_weight 639.86
_chemical_name_systematic
; 
 ? 
;
_space_group_IT_number 2
_symmetry_cell_setting triclinic
_symmetry_space_group_name_Hall '-P 1'
_symmetry_space_group_name_H-M 'P -1'
_atom_sites_solution_hydrogens geom
_atom_sites_solution_primary direct
_atom_sites_solution_secondary difmap
_audit_creation_method SHELXL-97
_cell_angle_alpha 90.45(3)
_cell_angle_beta 107.02(3)
_cell_angle_gamma 108.52(3)
_cell_formula_units_Z 2
_cell_length_a 10.439(2)
_cell_length_b 11.973(2)
_cell_length_c 12.424(3)
_cell_measurement_reflns_used 12613
_cell_measurement_temperature 133(2)
_cell_measurement_theta_max 53.9
_cell_measurement_theta_min 3.4
_cell_volume 1399.2(6)
_computing_structure_refinement 'SHELXL-97 (Sheldrick, 1997)'
_computing_structure_solution 'SHELXS-97 (Sheldrick, 1990)'
_diffrn_ambient_temperature 133(2)
_diffrn_measured_fraction_theta_full 0.990
_diffrn_measured_fraction_theta_max 0.990
_diffrn_measurement_device_type IPDSII
_diffrn_radiation_monochromator graphite
_diffrn_radiation_source 'fine-focus sealed tube'
_diffrn_radiation_type MoK\a
_diffrn_radiation_wavelength 0.71073
_diffrn_reflns_av_R_equivalents 0.0669
_diffrn_reflns_av_sigmaI/netI 0.0486
_diffrn_reflns_limit_h_max 13
_diffrn_reflns_limit_h_min -12
_diffrn_reflns_limit_k_max 15
_diffrn_reflns_limit_k_min -15
_diffrn_reflns_limit_l_max 15
_diffrn_reflns_limit_l_min -15
_diffrn_reflns_number 12613
_diffrn_reflns_theta_full 26.96
_diffrn_reflns_theta_max 26.96
_diffrn_reflns_theta_min 1.72
_exptl_absorpt_coefficient_mu 6.048
_exptl_absorpt_correction_T_max 0.9441
_exptl_absorpt_correction_T_min 0.1913
_exptl_absorpt_correction_type numerical
_exptl_absorpt_process_details 'face indexed'
_exptl_crystal_colour yellow
_exptl_crystal_density_diffrn 1.519
_exptl_crystal_density_method 'not measured'
_exptl_crystal_description platelet
_exptl_crystal_F_000 640
_exptl_crystal_size_max 0.35
_exptl_crystal_size_mid 0.16
_exptl_crystal_size_min 0.04
_refine_diff_density_max 2.935
_refine_diff_density_min -1.668
_refine_diff_density_rms 0.139
_refine_ls_extinction_method none
_refine_ls_goodness_of_fit_ref 1.037
_refine_ls_hydrogen_treatment constr
_refine_ls_matrix_type full
_refine_ls_number_parameters 313
_refine_ls_number_reflns 6022
_refine_ls_number_restraints 0
_refine_ls_restrained_S_all 1.037
_refine_ls_R_factor_all 0.0300
_refine_ls_R_factor_gt 0.0283
_refine_ls_shift/su_max 0.019
_refine_ls_shift/su_mean 0.000
_refine_ls_structure_factor_coef Fsqd
_refine_ls_weighting_details 'calc w=1/[\s^2^(Fo^2^)+(0.0542P)^2^+0.6267P] where P=(Fo^2^+2Fc^2^)/3'
_refine_ls_weighting_scheme calc
_refine_ls_wR_factor_gt 0.0781
_refine_ls_wR_factor_ref 0.0792
_reflns_number_gt 5740
_reflns_number_total 6022
_reflns_threshold_expression >2sigma(I)
_cod_data_source_file om801167c_si_001.cif
_cod_data_source_block ja8
_cod_original_cell_volume 1399.2(5)
_cod_original_sg_symbol_H-M P-1
_cod_database_code 4068930

loop_
_symmetry_equiv_pos_as_xyz
'x, y, z'
'-x, -y, -z'

loop_
_atom_site_label
_atom_site_type_symbol
_atom_site_fract_x
_atom_site_fract_y
_atom_site_fract_z
_atom_site_U_iso_or_equiv
_atom_site_adp_type
_atom_site_occupancy
_atom_site_symmetry_multiplicity
_atom_site_calc_flag
_atom_site_refinement_flags
Pb1 Pb 0.429873(12) 0.334692(10) 0.387401(9) 0.01782(6) Uani 1 1 d .
N1 N 0.3376(3) 0.2192(3) 0.5164(2) 0.0163(5) Uani 1 1 d .
N2 N 0.2335(3) 0.1944(3) 0.2579(2) 0.0151(5) Uani 1 1 d .
C1 C 0.5672(4) 0.2173(4) 0.3895(4) 0.0286(8) Uani 1 1 d .
H1A H 0.5088 0.1338 0.3831 0.046(3) Uiso 1 1 calc R
H1B H 0.6458 0.2374 0.4607 0.046(3) Uiso 1 1 calc R
H1C H 0.6054 0.2307 0.3257 0.046(3) Uiso 1 1 calc R
C2 C 0.3800(4) 0.2857(3) 0.6242(3) 0.0163(6) Uani 1 1 d .
C3 C 0.3008(4) 0.3566(3) 0.6411(3) 0.0175(7) Uani 1 1 d .
C4 C 0.3523(4) 0.4328(3) 0.7412(3) 0.0215(7) Uani 1 1 d .
H4 H 0.3000 0.4809 0.7536 0.026(5) Uiso 1 1 calc R
C5 C 0.4793(4) 0.4395(4) 0.8234(3) 0.0253(8) Uani 1 1 d .
H5 H 0.5139 0.4928 0.8905 0.026(5) Uiso 1 1 calc R
C6 C 0.5542(4) 0.3682(4) 0.8065(3) 0.0237(7) Uani 1 1 d .
H6 H 0.6406 0.3730 0.8627 0.026(5) Uiso 1 1 calc R
C7 C 0.5062(4) 0.2893(3) 0.7088(3) 0.0188(7) Uani 1 1 d .
C8 C 0.1631(4) 0.3510(3) 0.5523(3) 0.0189(7) Uani 1 1 d .
H8 H 0.1473 0.2940 0.4866 0.021(5) Uiso 1 1 calc R
C9 C 0.0362(4) 0.3049(4) 0.5980(4) 0.0295(8) Uani 1 1 d .
H9A H 0.0347 0.2293 0.6281 0.046(3) Uiso 1 1 calc R
H9B H -0.0524 0.2934 0.5365 0.046(3) Uiso 1 1 calc R
H9C H 0.0453 0.3627 0.6584 0.046(3) Uiso 1 1 calc R
C10 C 0.1718(4) 0.4715(4) 0.5097(4) 0.0255(8) Uani 1 1 d .
H10A H 0.1970 0.5308 0.5739 0.046(3) Uiso 1 1 calc R
H10B H 0.0796 0.4666 0.4564 0.046(3) Uiso 1 1 calc R
H10C H 0.2446 0.4944 0.4713 0.046(3) Uiso 1 1 calc R
C11 C 0.5896(4) 0.2087(3) 0.6959(3) 0.0225(7) Uani 1 1 d .
H11 H 0.5431 0.1624 0.6193 0.021(5) Uiso 1 1 calc R
C12 C 0.7437(4) 0.2790(4) 0.7062(4) 0.0293(9) Uani 1 1 d .
H12A H 0.7460 0.3384 0.6524 0.046(3) Uiso 1 1 calc R
H12B H 0.7906 0.2250 0.6894 0.046(3) Uiso 1 1 calc R
H12C H 0.7935 0.3186 0.7835 0.046(3) Uiso 1 1 calc R
C13 C 0.5881(5) 0.1210(4) 0.7856(4) 0.0296(9) Uani 1 1 d .
H13A H 0.6388 0.1647 0.8611 0.046(3) Uiso 1 1 calc R
H13B H 0.6350 0.0657 0.7719 0.046(3) Uiso 1 1 calc R
H13C H 0.4896 0.0768 0.7810 0.046(3) Uiso 1 1 calc R
C14 C 0.2567(4) 0.1065(3) 0.4941(3) 0.0188(7) Uani 1 1 d .
C15 C 0.2169(5) 0.0374(4) 0.5877(4) 0.0274(8) Uani 1 1 d .
H15A H 0.2460 0.0918 0.6565 0.046(3) Uiso 1 1 calc R
H15B H 0.2651 -0.0216 0.6029 0.046(3) Uiso 1 1 calc R
H15C H 0.1138 -0.0028 0.5643 0.046(3) Uiso 1 1 calc R
C16 C 0.1979(4) 0.0432(3) 0.3847(3) 0.0193(7) Uani 1 1 d .
H16 H 0.1673 -0.0405 0.3839 0.040(15) Uiso 1 1 calc R
C17 C 0.1768(4) 0.0829(3) 0.2769(3) 0.0172(6) Uani 1 1 d .
C18 C 0.0793(4) -0.0084(3) 0.1783(4) 0.0232(8) Uani 1 1 d .
H18A H 0.0128 0.0247 0.1276 0.046(3) Uiso 1 1 calc R
H18B H 0.0260 -0.0787 0.2064 0.046(3) Uiso 1 1 calc R
H18C H 0.1359 -0.0307 0.1368 0.046(3) Uiso 1 1 calc R
C19 C 0.1906(4) 0.2335(3) 0.1487(3) 0.0166(6) Uani 1 1 d .
C20 C 0.0898(4) 0.2933(3) 0.1277(3) 0.0204(7) Uani 1 1 d .
C21 C 0.0558(5) 0.3381(4) 0.0239(4) 0.0259(8) Uani 1 1 d .
H21 H -0.0135 0.3764 0.0080 0.026(5) Uiso 1 1 calc R
C22 C 0.1205(4) 0.3281(4) -0.0569(3) 0.0266(8) Uani 1 1 d .
H22 H 0.0963 0.3600 -0.1268 0.026(5) Uiso 1 1 calc R
C23 C 0.2210(4) 0.2712(3) -0.0346(3) 0.0233(7) Uani 1 1 d .
H23 H 0.2657 0.2647 -0.0898 0.026(5) Uiso 1 1 calc R
C24 C 0.2573(4) 0.2236(3) 0.0673(3) 0.0188(7) Uani 1 1 d .
C25 C 0.0210(4) 0.3089(3) 0.2171(3) 0.0226(7) Uani 1 1 d .
H25 H 0.0978 0.3310 0.2919 0.021(5) Uiso 1 1 calc R
C26 C -0.0926(5) 0.1959(4) 0.2269(4) 0.0334(9) Uani 1 1 d .
H26A H -0.1679 0.1694 0.1539 0.046(3) Uiso 1 1 calc R
H26B H -0.1331 0.2115 0.2850 0.046(3) Uiso 1 1 calc R
H26C H -0.0500 0.1340 0.2481 0.046(3) Uiso 1 1 calc R
C27 C -0.0428(5) 0.4083(4) 0.1989(4) 0.0295(9) Uani 1 1 d .
H27A H -0.1244 0.3863 0.1296 0.046(3) Uiso 1 1 calc R
H27B H 0.0290 0.4814 0.1917 0.046(3) Uiso 1 1 calc R
H27C H -0.0741 0.4209 0.2637 0.046(3) Uiso 1 1 calc R
C28 C 0.3680(4) 0.1619(3) 0.0854(3) 0.0203(7) Uani 1 1 d .
H28 H 0.3773 0.1292 0.1600 0.021(5) Uiso 1 1 calc R
C29 C 0.5129(4) 0.2477(4) 0.0904(4) 0.0302(9) Uani 1 1 d .
H29A H 0.5065 0.2826 0.0187 0.046(3) Uiso 1 1 calc R
H29B H 0.5813 0.2051 0.1028 0.046(3) Uiso 1 1 calc R
H29C H 0.5446 0.3106 0.1527 0.046(3) Uiso 1 1 calc R
C30 C 0.3214(5) 0.0582(4) -0.0057(4) 0.0284(8) Uani 1 1 d .
H30A H 0.3153 0.0881 -0.0796 0.046(3) Uiso 1 1 calc R
H30B H 0.2280 0.0034 -0.0077 0.046(3) Uiso 1 1 calc R
H30C H 0.3908 0.0166 0.0117 0.046(3) Uiso 1 1 calc R

loop_
_atom_site_aniso_label
_atom_site_aniso_U_11
_atom_site_aniso_U_22
_atom_site_aniso_U_33
_atom_site_aniso_U_23
_atom_site_aniso_U_13
_atom_site_aniso_U_12
Pb1 0.01652(8) 0.01928(9) 0.01534(9) 0.00409(5) 0.00559(5) 0.00227(6)
N1 0.0163(13) 0.0204(14) 0.0140(14) 0.0038(11) 0.0050(11) 0.0080(11)
N2 0.0146(13) 0.0173(13) 0.0148(14) 0.0063(11) 0.0043(10) 0.0074(11)
C1 0.0219(18) 0.044(2) 0.023(2) 0.0041(17) 0.0095(15) 0.0128(17)
C2 0.0183(16) 0.0166(15) 0.0162(16) 0.0069(13) 0.0085(13) 0.0056(13)
C3 0.0200(17) 0.0174(16) 0.0164(17) 0.0057(13) 0.0079(13) 0.0060(14)
C4 0.0269(19) 0.0229(17) 0.0182(18) 0.0041(14) 0.0093(15) 0.0110(15)
C5 0.031(2) 0.0258(18) 0.0175(18) 0.0018(15) 0.0070(15) 0.0075(16)
C6 0.0219(17) 0.0271(19) 0.0196(18) 0.0053(15) 0.0031(14) 0.0080(15)
C7 0.0187(16) 0.0210(16) 0.0189(17) 0.0099(13) 0.0080(13) 0.0073(14)
C8 0.0157(16) 0.0233(17) 0.0201(17) 0.0033(14) 0.0070(13) 0.0081(14)
C9 0.0188(17) 0.032(2) 0.037(2) 0.0085(18) 0.0121(16) 0.0042(16)
C10 0.0228(18) 0.0282(19) 0.027(2) 0.0087(16) 0.0063(15) 0.0121(16)
C11 0.0188(17) 0.0265(18) 0.0246(19) 0.0058(15) 0.0065(14) 0.0108(15)
C12 0.0203(18) 0.041(2) 0.029(2) 0.0098(18) 0.0072(15) 0.0125(17)
C13 0.030(2) 0.031(2) 0.035(2) 0.0173(18) 0.0124(17) 0.0176(17)
C14 0.0172(16) 0.0220(17) 0.0203(18) 0.0062(14) 0.0075(13) 0.0090(14)
C15 0.032(2) 0.0230(18) 0.024(2) 0.0074(15) 0.0096(16) 0.0041(16)
C16 0.0196(16) 0.0147(15) 0.0218(18) 0.0053(13) 0.0054(13) 0.0045(13)
C17 0.0149(15) 0.0200(16) 0.0169(16) 0.0016(13) 0.0036(12) 0.0074(13)
C18 0.0227(18) 0.0209(17) 0.0228(19) 0.0012(15) 0.0033(14) 0.0064(15)
C19 0.0156(15) 0.0155(15) 0.0164(16) 0.0032(12) 0.0029(12) 0.0038(13)
C20 0.0197(16) 0.0216(17) 0.0195(18) 0.0020(14) 0.0023(13) 0.0096(14)
C21 0.0257(19) 0.029(2) 0.024(2) 0.0068(16) 0.0028(15) 0.0152(17)
C22 0.032(2) 0.030(2) 0.0205(19) 0.0111(16) 0.0050(15) 0.0174(17)
C23 0.0272(19) 0.0253(18) 0.0202(18) 0.0065(15) 0.0081(15) 0.0116(16)
C24 0.0182(16) 0.0203(16) 0.0179(17) 0.0031(13) 0.0038(13) 0.0079(13)
C25 0.0230(17) 0.0270(18) 0.0212(18) 0.0022(15) 0.0043(14) 0.0154(15)
C26 0.032(2) 0.030(2) 0.048(3) 0.0060(19) 0.022(2) 0.0156(18)
C27 0.033(2) 0.029(2) 0.030(2) 0.0007(17) 0.0069(17) 0.0178(17)
C28 0.0197(16) 0.0259(18) 0.0185(17) 0.0044(14) 0.0070(13) 0.0108(15)
C29 0.025(2) 0.036(2) 0.033(2) 0.0108(18) 0.0118(17) 0.0110(17)
C30 0.032(2) 0.032(2) 0.025(2) 0.0008(16) 0.0060(16) 0.0175(18)

loop_
_atom_type_symbol
_atom_type_description
_atom_type_scat_dispersion_real
_atom_type_scat_dispersion_imag
_atom_type_scat_source
C C 0.0033 0.0016 'International Tables Vol C Tables 4.2.6.8 and 6.1.1.4'
H H 0.0000 0.0000 'International Tables Vol C Tables 4.2.6.8 and 6.1.1.4'
N N 0.0061 0.0033 'International Tables Vol C Tables 4.2.6.8 and 6.1.1.4'
Pb Pb -3.3944 10.1111 'International Tables Vol C Tables 4.2.6.8 and 6.1.1.4'

loop_
_geom_angle_atom_site_label_1
_geom_angle_atom_site_label_2
_geom_angle_atom_site_label_3
_geom_angle
C1 Pb1 N2 91.04(13)
C1 Pb1 N1 88.33(13)
N2 Pb1 N1 81.44(10)
C14 N1 C2 123.2(3)
C14 N1 Pb1 125.2(2)
C2 N1 Pb1 111.6(2)
C17 N2 C19 121.7(3)
C17 N2 Pb1 124.0(2)
C19 N2 Pb1 113.7(2)
C7 C2 C3 120.5(3)
C7 C2 N1 120.6(3)
C3 C2 N1 118.7(3)
C4 C3 C2 118.6(3)
C4 C3 C8 120.5(3)
C2 C3 C8 120.9(3)
C5 C4 C3 121.2(3)
C6 C5 C4 119.5(4)
C5 C6 C7 121.5(3)
C6 C7 C2 118.6(3)
C6 C7 C11 119.6(3)
C2 C7 C11 121.7(3)
C3 C8 C10 111.2(3)
C3 C8 C9 111.2(3)
C10 C8 C9 110.6(3)
C7 C11 C12 112.0(3)
C7 C11 C13 110.7(3)
C12 C11 C13 108.8(3)
N1 C14 C16 124.2(3)
N1 C14 C15 120.4(3)
C16 C14 C15 115.4(3)
C17 C16 C14 131.0(3)
N2 C17 C16 124.4(3)
N2 C17 C18 119.3(3)
C16 C17 C18 116.3(3)
C24 C19 C20 120.2(3)
C24 C19 N2 120.8(3)
C20 C19 N2 118.8(3)
C21 C20 C19 118.4(3)
C21 C20 C25 120.9(3)
C19 C20 C25 120.7(3)
C22 C21 C20 121.7(3)
C21 C22 C23 119.4(4)
C22 C23 C24 121.0(4)
C23 C24 C19 119.2(3)
C23 C24 C28 118.0(3)
C19 C24 C28 122.8(3)
C26 C25 C27 108.6(3)
C26 C25 C20 113.2(3)
C27 C25 C20 113.2(3)
C29 C28 C24 111.8(3)
C29 C28 C30 110.3(3)
C24 C28 C30 111.5(3)

loop_
_geom_bond_atom_site_label_1
_geom_bond_atom_site_label_2
_geom_bond_distance
Pb1 C1 2.300(4)
Pb1 N2 2.335(3)
Pb1 N1 2.345(3)
N1 C14 1.321(5)
N1 C2 1.428(5)
N2 C17 1.332(5)
N2 C19 1.430(4)
C2 C7 1.412(5)
C2 C3 1.411(5)
C3 C4 1.395(5)
C3 C8 1.516(5)
C4 C5 1.394(6)
C5 C6 1.380(5)
C6 C7 1.394(5)
C7 C11 1.525(5)
C8 C10 1.525(5)
C8 C9 1.537(5)
C11 C12 1.527(5)
C11 C13 1.536(5)
C14 C16 1.414(5)
C14 C15 1.513(5)
C16 C17 1.404(5)
C17 C18 1.509(5)
C19 C24 1.409(5)
C19 C20 1.417(5)
C20 C21 1.393(6)
C20 C25 1.528(5)
C21 C22 1.387(6)
C22 C23 1.388(5)
C23 C24 1.393(5)
C24 C28 1.524(5)
C25 C26 1.523(6)
C25 C27 1.527(5)
C28 C29 1.518(6)
C28 C30 1.527(5)
